data_4022847
loop_
_publ_author_name
'Cyril Poriel'
'Mathilde Lachia'
'Claire Wilson'
'James R. Davies'
'Christopher J. Moody'

_publ_contact_author 'Prof. C.J. Moody'
_publ_contact_author_address
;
School of Chemistry
University of Nottingham
University Park
Nottingham
NG7 2RD
;
_publ_contact_author_email c.j.moody@nottingham.ac.uk
_publ_section_title
;
 Oxidative Rearrangement of Indoles: A New Approach to
 the EFHG-Tetracyclic Core of Diazonamide A
;
_journal_name_full 'Journal of Organic Chemistry'
_journal_page_first 2978
_journal_page_last 2987
_journal_paper_doi 10.1021/jo062627r
_journal_volume 72
_journal_year 2007
_chemical_formula_sum 'C17 H15 N O3'
_chemical_formula_weight 281.30
_chemical_name_systematic
; 
 ? 
;
_space_group_IT_number 2
_symmetry_cell_setting triclinic
_symmetry_space_group_name_Hall '-P 1'
_symmetry_space_group_name_H-M 'P -1'
_atom_sites_solution_hydrogens geom
_atom_sites_solution_primary direct
_atom_sites_solution_secondary difmap
_audit_creation_method SHELXL-97
_cell_angle_alpha 88.206(1)
_cell_angle_beta 75.981(1)
_cell_angle_gamma 68.022(1)
_cell_formula_units_Z 2
_cell_length_a 7.4974(7)
_cell_length_b 8.7395(8)
_cell_length_c 11.8235(11)
_cell_measurement_reflns_used 4158
_cell_measurement_temperature 150(2)
_cell_measurement_theta_max 27.5
_cell_measurement_theta_min 2.5
_cell_volume 695.50(11)
_computing_cell_refinement 'Bruker SAINT version 6.36a (Bruker, 2000)'
_computing_data_collection 'Bruker SMART version 5.625 (Bruker, 2001)'
_computing_data_reduction 'Bruker SAINT; Bruker SHELXTL (Bruker, 2001)'
_computing_publication_material 'enCIFer (CCDC, 2003); PLATON (Spek, 2003)'
_computing_structure_refinement 'SHELXL-97 (Sheldrick, 1997)'
_computing_structure_solution 'SHELXS-97 (Sheldrick, 1990)'
_diffrn_ambient_temperature 150(2)
_diffrn_measured_fraction_theta_full 0.976
_diffrn_measured_fraction_theta_max 0.975
_diffrn_measurement_device_type 'Bruker SMART APEX CCD area detector'
_diffrn_measurement_method \w
_diffrn_radiation_monochromator graphite
_diffrn_radiation_source ' sealed tube'
_diffrn_radiation_type MoK\a
_diffrn_radiation_wavelength 0.71073
_diffrn_reflns_av_R_equivalents 0.028
_diffrn_reflns_av_sigmaI/netI 0.0131
_diffrn_reflns_limit_h_max 9
_diffrn_reflns_limit_h_min -9
_diffrn_reflns_limit_k_max 11
_diffrn_reflns_limit_k_min -11
_diffrn_reflns_limit_l_max 15
_diffrn_reflns_limit_l_min -15
_diffrn_reflns_number 5921
_diffrn_reflns_theta_full 27.50
_diffrn_reflns_theta_max 27.53
_diffrn_reflns_theta_min 2.52
_diffrn_standards_decay_% 0
_diffrn_standards_number 0
_exptl_absorpt_coefficient_mu 0.093
_exptl_absorpt_correction_type none
_exptl_crystal_colour colourless
_exptl_crystal_density_diffrn 1.343
_exptl_crystal_density_method 'not measured'
_exptl_crystal_description block
_exptl_crystal_F_000 296
_exptl_crystal_size_max 0.51
_exptl_crystal_size_mid 0.38
_exptl_crystal_size_min 0.24
_refine_diff_density_max 0.347
_refine_diff_density_min -0.484
_refine_diff_density_rms 0.054
_refine_ls_extinction_coef 0.054(11)
_refine_ls_extinction_expression Fc^*^=kFc[1+0.001xFc^2^\l^3^/sin(2\q)]^-1/4^
_refine_ls_extinction_method SHELXL
_refine_ls_goodness_of_fit_ref 0.983
_refine_ls_hydrogen_treatment constr
_refine_ls_matrix_type full
_refine_ls_number_parameters 191
_refine_ls_number_reflns 3120
_refine_ls_number_restraints 0
_refine_ls_restrained_S_all 0.983
_refine_ls_R_factor_all 0.0617
_refine_ls_R_factor_gt 0.0577
_refine_ls_shift/su_max 0.000
_refine_ls_shift/su_mean 0.000
_refine_ls_structure_factor_coef Fsqd
_refine_ls_weighting_details 'calc w=1/[\s^2^(Fo^2^)+(0.0868P)^2^+0.3970P] where P=(Fo^2^+2Fc^2^)/3'
_refine_ls_weighting_scheme calc
_refine_ls_wR_factor_gt 0.1546
_refine_ls_wR_factor_ref 0.1585
_reflns_number_gt 2807
_reflns_number_total 3120
_reflns_threshold_expression >2\s(I)
_cod_data_source_file jo062627rsi20070130_025609_3.cif
_cod_data_source_block 14
_cod_depositor_comments
;
The following automatic conversions were performed:
'_symmetry_cell_setting' value 'Triclinic' changed to 'triclinic'
according to '/home/saulius/struct/CIF-dictionaries/cif_core.dic'
dictionary named 'cif_core.dic' version 2.4.1 from 2010-06-29.

Automatic conversion script
Id: cif_fix_enum 1527 2010-12-29 10:47:43Z saulius 
;
_cod_database_code 4022847

loop_
_symmetry_equiv_pos_as_xyz
'x, y, z'
'-x, -y, -z'

loop_
_atom_site_label
_atom_site_type_symbol
_atom_site_fract_x
_atom_site_fract_y
_atom_site_fract_z
_atom_site_U_iso_or_equiv
_atom_site_adp_type
_atom_site_occupancy
_atom_site_symmetry_multiplicity
_atom_site_calc_flag
_atom_site_refinement_flags
N1 N 0.8152(2) -0.0347(2) 0.6360(2) 0.0675(6) Uani 1 1 d .
H1A H 0.9018 -0.1270 0.5966 0.081 Uiso 1 1 calc R
C2' C 0.5286(2) 0.21613(18) 0.69180(13) 0.0283(3) Uani 1 1 d .
C2 C 0.6888(3) 0.1055(3) 0.58568(18) 0.0499(5) Uani 1 1 d .
H2A H 0.6266 0.0690 0.5314 0.060 Uiso 1 1 calc R
O3 O 0.7945(2) 0.2108(2) 0.52766(13) 0.0611(5) Uani 1 1 d .
C4' C 0.6960(3) 0.3678(2) 0.57453(14) 0.0398(4) Uani 1 1 d .
C4 C 0.7450(3) 0.5023(3) 0.53539(17) 0.0551(6) Uani 1 1 d .
H4A H 0.8529 0.4896 0.4698 0.066 Uiso 1 1 calc R
C5 C 0.6330(4) 0.6540(3) 0.59436(19) 0.0594(6) Uani 1 1 d .
H5A H 0.6650 0.7471 0.5695 0.071 Uiso 1 1 calc R
C6 C 0.4748(4) 0.6735(3) 0.68908(19) 0.0535(5) Uani 1 1 d .
H6A H 0.3985 0.7797 0.7281 0.064 Uiso 1 1 calc R
C7' C 0.5377(2) 0.38492(19) 0.66944(13) 0.0303(3) Uani 1 1 d .
C7 C 0.4264(3) 0.5380(2) 0.72776(15) 0.0378(4) Uani 1 1 d .
H7A H 0.3184 0.5510 0.7933 0.045 Uiso 1 1 calc R
C8' C 0.6121(2) 0.13930(18) 0.79448(15) 0.0343(4) Uani 1 1 d .
C8 C 0.5506(3) 0.1917(2) 0.91116(16) 0.0436(4) Uani 1 1 d .
H8A H 0.4359 0.2887 0.9394 0.052 Uiso 1 1 calc R
C9 C 0.6599(5) 0.0996(4) 0.9869(2) 0.0728(8) Uani 1 1 d .
H9A H 0.6202 0.1344 1.0675 0.087 Uiso 1 1 calc R
C10 C 0.8254(5) -0.0418(4) 0.9458(4) 0.0928(12) Uani 1 1 d .
H10A H 0.8979 -0.1033 0.9988 0.111 Uiso 1 1 calc R
C11' C 0.7800(3) -0.0025(2) 0.7525(2) 0.0544(6) Uani 1 1 d .
C11 C 0.8875(4) -0.0954(3) 0.8295(4) 0.0878(12) Uani 1 1 d .
H11A H 1.0010 -0.1936 0.8021 0.105 Uiso 1 1 calc R
C12 C 0.3272(2) 0.20550(17) 0.70156(12) 0.0269(3) Uani 1 1 d .
C13 C -0.0158(2) 0.3220(2) 0.79529(14) 0.0338(4) Uani 1 1 d .
H13A H -0.0199 0.2141 0.8207 0.041 Uiso 1 1 calc R
H13B H -0.0568 0.3432 0.7209 0.041 Uiso 1 1 calc R
C14 C -0.1512(3) 0.4566(3) 0.8863(2) 0.0528(5) Uani 1 1 d .
H14A H -0.2874 0.4615 0.8991 0.079 Uiso 1 1 calc R
H14B H -0.1458 0.5626 0.8601 0.079 Uiso 1 1 calc R
H14C H -0.1094 0.4340 0.9595 0.079 Uiso 1 1 calc R
O15 O 0.18455(15) 0.32021(13) 0.77946(10) 0.0319(3) Uani 1 1 d .
O16 O 0.30077(18) 0.10526(15) 0.64804(11) 0.0424(3) Uani 1 1 d .

loop_
_atom_site_aniso_label
_atom_site_aniso_U_11
_atom_site_aniso_U_22
_atom_site_aniso_U_33
_atom_site_aniso_U_23
_atom_site_aniso_U_13
_atom_site_aniso_U_12
N1 0.0318(8) 0.0373(8) 0.1119(17) -0.0378(10) 0.0147(9) -0.0061(7)
C2' 0.0242(7) 0.0288(7) 0.0296(7) -0.0070(5) -0.0028(5) -0.0093(5)
C2 0.0321(8) 0.0589(11) 0.0525(11) -0.0312(9) 0.0082(7) -0.0193(8)
O3 0.0391(7) 0.0914(12) 0.0474(8) -0.0190(8) 0.0078(6) -0.0282(8)
C4' 0.0374(8) 0.0634(11) 0.0283(7) 0.0035(7) -0.0101(6) -0.0288(8)
C4 0.0583(12) 0.0977(17) 0.0385(9) 0.0269(10) -0.0222(9) -0.0576(12)
C5 0.0908(17) 0.0691(14) 0.0563(12) 0.0285(11) -0.0398(12) -0.0611(13)
C6 0.0830(15) 0.0427(10) 0.0547(11) 0.0131(8) -0.0326(11) -0.0371(10)
C7' 0.0333(7) 0.0378(8) 0.0274(7) 0.0029(6) -0.0109(6) -0.0197(6)
C7 0.0506(10) 0.0339(8) 0.0349(8) 0.0025(6) -0.0137(7) -0.0207(7)
C8' 0.0308(7) 0.0280(7) 0.0497(9) 0.0052(6) -0.0171(7) -0.0132(6)
C8 0.0559(11) 0.0483(10) 0.0446(9) 0.0143(8) -0.0256(8) -0.0322(9)
C9 0.101(2) 0.0913(18) 0.0786(16) 0.0497(15) -0.0640(16) -0.0727(17)
C10 0.100(2) 0.0818(19) 0.160(3) 0.078(2) -0.104(2) -0.0654(18)
C11' 0.0316(9) 0.0257(8) 0.1091(19) 0.0048(9) -0.0243(10) -0.0101(7)
C11 0.0500(13) 0.0407(11) 0.196(4) 0.0424(17) -0.0681(19) -0.0221(10)
C12 0.0278(7) 0.0266(7) 0.0263(7) -0.0002(5) -0.0063(5) -0.0106(5)
C13 0.0243(7) 0.0399(8) 0.0398(8) -0.0010(6) -0.0089(6) -0.0141(6)
C14 0.0259(8) 0.0478(10) 0.0778(14) -0.0168(10) -0.0023(8) -0.0114(7)
O15 0.0225(5) 0.0348(6) 0.0377(6) -0.0085(4) -0.0052(4) -0.0109(4)
O16 0.0407(7) 0.0458(7) 0.0447(7) -0.0151(5) -0.0022(5) -0.0245(6)

loop_
_atom_type_symbol
_atom_type_description
_atom_type_scat_dispersion_real
_atom_type_scat_dispersion_imag
_atom_type_scat_source
C C 0.0033 0.0016 'International Tables Vol C Tables 4.2.6.8 and 6.1.1.4'
H H 0.0000 0.0000 'International Tables Vol C Tables 4.2.6.8 and 6.1.1.4'
N N 0.0061 0.0033 'International Tables Vol C Tables 4.2.6.8 and 6.1.1.4'
O O 0.0106 0.0060 'International Tables Vol C Tables 4.2.6.8 and 6.1.1.4'

loop_
_geom_angle_atom_site_label_1
_geom_angle_atom_site_label_2
_geom_angle_atom_site_label_3
_geom_angle
C11' N1 C2 110.04(14)
C7' C2' C8' 112.93(12)
C7' C2' C12 115.73(12)
C8' C2' C12 110.63(12)
C7' C2' C2 102.76(13)
C8' C2' C2 102.11(13)
C12 C2' C2 111.55(12)
N1 C2 O3 112.49(15)
N1 C2 C2' 105.32(17)
O3 C2 C2' 104.96(14)
C4' O3 C2 109.44(13)
O3 C4' C7' 113.38(16)
O3 C4' C4 125.10(18)
C7' C4' C4 121.51(19)
C5 C4 C4' 118.15(19)
C4 C5 C6 121.18(18)
C5 C6 C7 120.3(2)
C7 C7' C4' 119.70(15)
C7 C7' C2' 131.83(14)
C4' C7' C2' 108.40(14)
C7' C7 C6 119.11(18)
C8 C8' C11' 121.03(18)
C8 C8' C2' 130.53(15)
C11' C8' C2' 108.40(16)
C8' C8 C9 118.6(2)
C10 C9 C8 120.5(3)
C11 C10 C9 121.3(2)
N1 C11' C8' 112.32(18)
N1 C11' C11 127.8(2)
C8' C11' C11 119.9(3)
C10 C11 C11' 118.6(3)
O16 C12 O15 124.29(14)
O16 C12 C2' 124.54(13)
O15 C12 C2' 111.16(11)
O15 C13 C14 107.27(12)
C12 O15 C13 115.78(11)

loop_
_geom_bond_atom_site_label_1
_geom_bond_atom_site_label_2
_geom_bond_distance
N1 C11' 1.356(3)
N1 C2 1.453(3)
C2' C7' 1.514(2)
C2' C8' 1.523(2)
C2' C12 1.5237(19)
C2' C2 1.558(2)
C2 O3 1.479(3)
O3 C4' 1.351(3)
C4' C7' 1.387(2)
C4' C4 1.392(3)
C4 C5 1.375(4)
C5 C6 1.381(3)
C6 C7 1.397(2)
C7' C7 1.380(2)
C8' C8 1.378(3)
C8' C11' 1.391(2)
C8 C9 1.392(3)
C9 C10 1.378(5)
C10 C11 1.376(5)
C11' C11 1.400(4)
C12 O16 1.1968(18)
C12 O15 1.3323(17)
C13 O15 1.4621(17)
C13 C14 1.493(2)

loop_
_geom_hbond_atom_site_label_D
_geom_hbond_atom_site_label_H
_geom_hbond_atom_site_label_A
_geom_hbond_distance_DH
_geom_hbond_distance_HA
_geom_hbond_distance_DA
_geom_hbond_angle_DHA
_geom_hbond_site_symmetry_A
N1 H1A O3 0.88 2.25 2.958(2) 136.9 2_756

loop_
_geom_torsion_atom_site_label_1
_geom_torsion_atom_site_label_2
_geom_torsion_atom_site_label_3
_geom_torsion_atom_site_label_4
_geom_torsion
C11' N1 C2 O3 99.82(18)
C11' N1 C2 C2' -13.9(2)
C7' C2' C2 N1 128.70(14)
C8' C2' C2 N1 11.49(16)
C12 C2' C2 N1 -106.69(15)
C7' C2' C2 O3 9.77(17)
C8' C2' C2 O3 -107.44(16)
C12 C2' C2 O3 134.38(14)
N1 C2 O3 C4' -123.79(17)
C2' C2 O3 C4' -9.8(2)
C2 O3 C4' C7' 5.8(2)
C2 O3 C4' C4 -175.08(17)
O3 C4' C4 C5 -178.37(17)
C7' C4' C4 C5 0.7(3)
C4' C4 C5 C6 -0.7(3)
C4 C5 C6 C7 0.6(3)
O3 C4' C7' C7 178.50(14)
C4 C4' C7' C7 -0.7(2)
O3 C4' C7' C2' 1.06(19)
C4 C4' C7' C2' -178.12(14)
C8' C2' C7' C7 -74.7(2)
C12 C2' C7' C7 54.3(2)
C2 C2' C7' C7 176.11(17)
C8' C2' C7' C4' 102.36(15)
C12 C2' C7' C4' -128.69(14)
C2 C2' C7' C4' -6.87(16)
C4' C7' C7 C6 0.6(2)
C2' C7' C7 C6 177.33(16)
C5 C6 C7 C7' -0.6(3)
C7' C2' C8' C8 62.4(2)
C12 C2' C8' C8 -69.2(2)
C2 C2' C8' C8 172.01(17)
C7' C2' C8' C11' -115.41(15)
C12 C2' C8' C11' 113.06(14)
C2 C2' C8' C11' -5.77(16)
C11' C8' C8 C9 -0.1(3)
C2' C8' C8 C9 -177.64(16)
C8' C8 C9 C10 -0.5(3)
C8 C9 C10 C11 0.2(4)
C2 N1 C11' C8' 10.8(2)
C2 N1 C11' C11 -170.94(19)
C8 C8' C11' N1 179.32(16)
C2' C8' C11' N1 -2.6(2)
C8 C8' C11' C11 0.9(3)
C2' C8' C11' C11 178.95(16)
C9 C10 C11 C11' 0.6(4)
N1 C11' C11 C10 -179.3(2)
C8' C11' C11 C10 -1.2(3)
C7' C2' C12 O16 128.87(16)
C8' C2' C12 O16 -101.06(17)
C2 C2' C12 O16 11.9(2)
C7' C2' C12 O15 -52.49(16)
C8' C2' C12 O15 77.57(15)
C2 C2' C12 O15 -169.49(14)
O16 C12 O15 C13 -1.8(2)
C2' C12 O15 C13 179.58(12)
C14 C13 O15 C12 179.28(15)
